data_1542431
loop_
_publ_author_name
'McGough, John S.'
'Butler, Samuel M.'
'Cade, Ian A.'
'Ingleson, Michael J.'

_publ_section_title
;
 Highly selective catalytic trans-hydroboration of alkynes mediated by
 borenium cations and B(C6F5)3
;
_journal_issue 5
_journal_name_full 'Chem. Sci.'
_journal_page_first 3384
_journal_paper_doi 10.1039/C5SC04798F
_journal_volume 7
_journal_year 2016
_chemical_compound_source 'University of Manchester'
_chemical_formula_moiety 'C18 H B F15, C15 H26 B N2'
_chemical_formula_sum 'C33 H27 B2 F15 N2'
_chemical_formula_weight 758.19
_chemical_name_systematic '[9-BBN(i-DCDM)][HBCF]'
_chemical_properties_physical 'Air-sensitive, Moisture-sensitive'
_space_group_IT_number 14
_symmetry_cell_setting monoclinic
_symmetry_space_group_name_Hall '-P 2yn'
_symmetry_space_group_name_H-M 'P 1 21/n 1'
_atom_sites_solution_hydrogens difmap
_atom_sites_solution_primary other
_audit_update_record
;
2015-10-28 deposited with the CCDC.
2016-02-12 downloaded from the CCDC.
;
_cell_angle_alpha 90
_cell_angle_beta 117.953(13)
_cell_angle_gamma 90
_cell_formula_units_Z 4
_cell_length_a 10.3052(10)
_cell_length_b 33.5364(19)
_cell_length_c 10.5825(11)
_cell_measurement_reflns_used 3322
_cell_measurement_temperature 151(2)
_cell_measurement_theta_max 26.3520
_cell_measurement_theta_min 3.3310
_cell_volume 3230.6(6)
_computing_cell_refinement 'CrysAlisPro, Agilent Technologies (2013)'
_computing_data_collection 'CrysAlisPro, Agilent Technologies (2013)'
_computing_data_reduction 'CrysAlisPro, Agilent Technologies (2013)'
_computing_molecular_graphics 'Ortep3 v. 2.02 (LJ Farrugia, 1997)'
_computing_publication_material 'CRYSTALS (Betteridge et al., 2003)'
_computing_structure_refinement 'CRYSTALS (Betteridge et al., 2003)'
_computing_structure_solution 'Superflip (Palatinus & Chapuis, 2007)'
_diffrn_ambient_temperature 151(2)
_diffrn_measured_fraction_theta_full 0.997
_diffrn_measured_fraction_theta_max 0.872
_diffrn_measurement_details
;
  1 omega  -54.00   21.00   1.0000   70.0000
omega____ theta____ kappa____ phi______ frames
    -      -25.3942   57.0000   60.0000 75

  2 omega   -7.00   27.00   1.0000   70.0000
omega____ theta____ kappa____ phi______ frames
    -      -25.3942  -99.0000   30.0000 34

  3 omega  -68.00   49.00   1.0000   70.0000
omega____ theta____ kappa____ phi______ frames
    -      -25.3942   19.0000  -90.0000 117

  4 omega   86.00  116.00   1.0000   70.0000
omega____ theta____ kappa____ phi______ frames
    -       25.8629  178.0000   30.0000 30

;
_diffrn_measurement_device_type 'SuperNova, Single source at offset), Eos'
_diffrn_measurement_method '\w scans'
_diffrn_radiation_monochromator mirror
_diffrn_radiation_source 'SuperNova (Mo) X-ray Source'
_diffrn_radiation_type 'Mo K\a'
_diffrn_radiation_wavelength 0.71073
_diffrn_reflns_av_R_equivalents 0.032
_diffrn_reflns_limit_h_max 13
_diffrn_reflns_limit_h_min -13
_diffrn_reflns_limit_k_max 42
_diffrn_reflns_limit_k_min -43
_diffrn_reflns_limit_l_max 13
_diffrn_reflns_limit_l_min -13
_diffrn_reflns_number 13188
_diffrn_reflns_theta_full 26.320
_diffrn_reflns_theta_max 28.516
_diffrn_reflns_theta_min 3.264
_diffrn_standards_number 0
_exptl_absorpt_coefficient_mu 0.151
_exptl_absorpt_correction_T_max 1.00000
_exptl_absorpt_correction_T_min 0.41179
_exptl_absorpt_correction_type multi-scan
_exptl_absorpt_process_details
;
CrysAlisPro, Agilent Technologies,
Version 1.171.36.24 (release 03-12-2012 CrysAlis171 .NET)
(compiled Dec  3 2012,18:21:49)
Empirical absorption correction using spherical harmonics,
 implemented in SCALE3 ABSPACK scaling algorithm.
;
_exptl_crystal_colour colourless
_exptl_crystal_density_diffrn 1.559
_exptl_crystal_density_method 'not measured'
_exptl_crystal_description needle
_exptl_crystal_F_000 1536.008
_exptl_crystal_size_max 0.40
_exptl_crystal_size_mid 0.15
_exptl_crystal_size_min 0.05
_refine_diff_density_max 0.56
_refine_diff_density_min -0.45
_refine_ls_extinction_coef 200(30)
_refine_ls_extinction_method 'Larson (1970), Equation 22'
_refine_ls_goodness_of_fit_ref 1.0269
_refine_ls_hydrogen_treatment constr
_refine_ls_matrix_type full
_refine_ls_number_parameters 771
_refine_ls_number_reflns 7143
_refine_ls_number_restraints 228
_refine_ls_R_factor_all 0.0985
_refine_ls_R_factor_gt 0.0717
_refine_ls_shift/su_max 0.0005265
_refine_ls_shift/su_mean 0.0000389
_refine_ls_structure_factor_coef Fsqd
_refine_ls_weighting_details
;
 Method= Modified Sheldrick 
 w=1/[\s^2^(F^2^) + ( 0.02P)^2^ + 8.22P] 
 ,where P=(max(Fo^2^,0) + 2Fc^2^)/3 
;
_refine_ls_weighting_scheme calc
_refine_ls_wR_factor_all 0.1613
_refine_ls_wR_factor_gt 0.1491
_refine_ls_wR_factor_ref 0.1613
_reflns_limit_h_max 12
_reflns_limit_h_min -13
_reflns_limit_k_max 43
_reflns_limit_k_min 0
_reflns_limit_l_max 13
_reflns_limit_l_min 0
_reflns_number_gt 5196
_reflns_number_total 7156
_reflns_threshold_expression I>2.0\s(I)
_oxford_diffrn_Wilson_B_factor 2.95
_oxford_diffrn_Wilson_scale 0.21
_oxford_refine_ls_r_factor_ref 0.0985
_oxford_refine_ls_scale 2.59(3)
_oxford_reflns_number_all 7143
_oxford_reflns_threshold_expression_ref I>0.0\s(I)
_cod_data_source_file c5sc04798f2.cif
_cod_data_source_block 1
_cod_depositor_comments
;
The following automatic conversions were performed:

'_atom_sites_solution_primary' value 'Other' changed to 'other'
according to
/usr/data/users/saulius/crontab/automatic-downloads/rss-feeds/RSC/lib/dictionaries/cif_core.dic
dictionary named 'cif_core.dic' version 2.4.2 from 2011-04-26.

Automatic conversion script
Id: cif_fix_values 4268 2015-11-12 08:31:59Z antanas 

 Adding full bibliography for 1542431--1542434.cif.
;
_cod_original_sg_symbol_H-M 'P 21/n '
_cod_database_code 1542431

loop_
_symmetry_equiv_pos_as_xyz
x,y,z
-x,-y,-z
x+1/2,-y+1/2,z+1/2
-x+1/2,y+1/2,-z+1/2

loop_
_atom_site_label
_atom_site_type_symbol
_atom_site_fract_x
_atom_site_fract_y
_atom_site_fract_z
_atom_site_U_iso_or_equiv
_atom_site_occupancy
_atom_site_adp_type
_atom_site_refinement_flags_posn
_atom_site_refinement_flags_adp
_atom_site_refinement_flags_occupancy
F20 F 0.6900(3) 0.41377(8) 0.3796(3) 0.0425 0.811(3) Uani D U P
F21 F 0.7200(14) 0.4022(3) 0.3228(12) 0.0452 0.189(3) Uani D U P
F30 F 0.5765(4) 0.48574(11) 0.3745(4) 0.0514 0.811(3) Uani D U P
F31 F 0.6298(17) 0.4652(5) 0.4106(15) 0.0515 0.189(3) Uani D U P
F40 F 0.5748(4) 0.54272(10) 0.1936(5) 0.0546 0.811(3) Uani D U P
F41 F 0.602(2) 0.5362(5) 0.278(2) 0.0641 0.189(3) Uani D U P
F50 F 0.6967(3) 0.52682(9) 0.0185(4) 0.0518 0.811(3) Uani D U P
F51 F 0.6527(16) 0.5433(4) 0.0513(15) 0.0537 0.189(3) Uani D U P
F60 F 0.8182(3) 0.45665(8) 0.0274(3) 0.0429 0.811(3) Uani D U P
F61 F 0.7468(13) 0.4802(3) -0.0355(11) 0.0408 0.189(3) Uani D U P
F80 F 1.1070(4) 0.43593(10) 0.3737(4) 0.0544 0.811(3) Uani D U P
F81 F 1.0279(16) 0.4420(4) 0.3231(18) 0.0620 0.189(3) Uani D U P
F90 F 1.3366(5) 0.43953(16) 0.3237(5) 0.0710 0.811(3) Uani D U P
F91 F 1.308(2) 0.4464(7) 0.381(3) 0.0872 0.189(3) Uani D U P
F100 F 1.3448(4) 0.39489(12) 0.1124(5) 0.0627 0.811(3) Uani D U P
F101 F 1.3929(18) 0.4059(6) 0.205(3) 0.0894 0.189(3) Uani D U P
F110 F 1.1129(4) 0.34695(11) -0.0506(4) 0.0594 0.811(3) Uani D U P
F111 F 1.204(2) 0.3576(7) 0.002(2) 0.0902 0.189(3) Uani D U P
F120 F 0.8772(3) 0.34553(9) -0.0121(3) 0.0466 0.811(3) Uani D U P
F121 F 0.9234(16) 0.3523(5) -0.0561(14) 0.0591 0.189(3) Uani D U P
F140 F 0.9136(3) 0.30626(8) 0.3035(3) 0.0462 0.811(3) Uani D U P
F141 F 0.9333(13) 0.3276(4) 0.2543(14) 0.0540 0.189(3) Uani D U P
F150 F 0.7264(4) 0.24470(9) 0.2090(4) 0.0571 0.811(3) Uani D U P
F151 F 0.800(2) 0.2601(5) 0.262(2) 0.0847 0.189(3) Uani D U P
F160 F 0.4452(4) 0.25577(9) 0.0065(4) 0.0508 0.811(3) Uani D U P
F161 F 0.508(2) 0.2522(4) 0.106(2) 0.0773 0.189(3) Uani D U P
F170 F 0.3538(3) 0.32908(10) -0.1119(4) 0.0460 0.811(3) Uani D U P
F171 F 0.3481(19) 0.3141(6) -0.058(2) 0.0735 0.189(3) Uani D U P
F180 F 0.5378(4) 0.39082(8) -0.0192(3) 0.0407 0.811(3) Uani D U P
F181 F 0.4758(15) 0.3802(4) -0.0783(16) 0.0477 0.189(3) Uani D U P
C10 C 0.7657(6) 0.43183(14) 0.2072(7) 0.0268 0.811(3) Uani . U P
C11 C 0.734(2) 0.4388(7) 0.133(2) 0.0195 0.189(3) Uani . U P
C20 C 0.6976(8) 0.44166(19) 0.2893(7) 0.0288 0.811(3) Uani D U P
C21 C 0.708(4) 0.4359(6) 0.246(3) 0.0328 0.189(3) Uani D U P
C30 C 0.6375(14) 0.4785(3) 0.2893(10) 0.0331 0.811(3) Uani D U P
C31 C 0.649(6) 0.4666(11) 0.294(4) 0.0217 0.189(3) Uani D U P
C40 C 0.6367(11) 0.50729(18) 0.1976(8) 0.0327 0.811(3) Uani D U P
C41 C 0.640(5) 0.5017(9) 0.239(4) 0.0317 0.189(3) Uani D U P
C50 C 0.6980(8) 0.49898(19) 0.1107(8) 0.0326 0.811(3) Uani D U P
C51 C 0.664(4) 0.5080(8) 0.117(5) 0.0384 0.189(3) Uani D U P
C60 C 0.7591(5) 0.46228(19) 0.1161(5) 0.0284 0.811(3) Uani D U P
C61 C 0.710(3) 0.4769(9) 0.072(2) 0.0341 0.189(3) Uani D U P
C70 C 0.9801(5) 0.39042(15) 0.1857(6) 0.0307 0.811(3) Uani . U P
C71 C 0.959(2) 0.3989(7) 0.125(2) 0.0257 0.189(3) Uani . U P
C80 C 1.1024(9) 0.4136(3) 0.2656(6) 0.0386 0.811(3) Uani D U P
C81 C 1.065(5) 0.4219(11) 0.234(3) 0.0404 0.189(3) Uani D U P
C90 C 1.2226(12) 0.4164(4) 0.2399(12) 0.0452 0.811(3) Uani D U P
C91 C 1.217(6) 0.4218(18) 0.278(5) 0.0529 0.189(3) Uani D U P
C100 C 1.2252(7) 0.3932(2) 0.1335(10) 0.0428 0.811(3) Uani D U P
C101 C 1.249(2) 0.4042(13) 0.172(6) 0.0428 0.189(3) Uani D U P
C110 C 1.1080(9) 0.3698(2) 0.0515(8) 0.0410 0.811(3) Uani D U P
C111 C 1.155(4) 0.3782(11) 0.081(4) 0.0350 0.189(3) Uani D U P
C120 C 0.9902(8) 0.3690(2) 0.0775(6) 0.0348 0.811(3) Uani D U P
C121 C 1.011(4) 0.3783(8) 0.048(2) 0.0394 0.189(3) Uani D U P
C130 C 0.7329(5) 0.35217(16) 0.1551(6) 0.0268 0.811(3) Uani . U P
C131 C 0.707(3) 0.3570(6) 0.086(2) 0.0227 0.189(3) Uani . U P
C140 C 0.7740(5) 0.31340(19) 0.2044(6) 0.0303 0.811(3) Uani D U P
C141 C 0.7863(16) 0.3262(9) 0.171(2) 0.0337 0.189(3) Uani D U P
C150 C 0.6784(8) 0.28137(15) 0.1539(7) 0.0343 0.811(3) Uani D U P
C151 C 0.719(4) 0.2915(7) 0.182(3) 0.0299 0.189(3) Uani D U P
C160 C 0.5369(7) 0.28712(18) 0.0510(6) 0.0302 0.811(3) Uani D U P
C161 C 0.570(4) 0.2873(8) 0.102(3) 0.0291 0.189(3) Uani D U P
C170 C 0.4913(6) 0.3243(2) -0.0064(7) 0.0277 0.811(3) Uani D U P
C171 C 0.494(2) 0.3155(13) 0.027(3) 0.0273 0.189(3) Uani D U P
C180 C 0.5907(8) 0.35561(16) 0.0460(7) 0.0255 0.811(3) Uani D U P
C181 C 0.550(4) 0.3497(8) 0.010(4) 0.0376 0.189(3) Uani D U P
C200 C 0.7632(4) 0.36724(9) 0.6436(3) 0.0303 1.0000 Uani . . .
C201 C 0.6260(4) 0.42258(11) 0.6863(5) 0.0466 1.0000 Uani . . .
C202 C 0.8759(4) 0.42635(10) 0.7032(4) 0.0361 1.0000 Uani . . .
C203 C 0.8947(5) 0.46951(11) 0.7401(5) 0.0524 1.0000 Uani . . .
C204 C 0.9660(4) 0.40095(10) 0.6815(4) 0.0347 1.0000 Uani . . .
C205 C 1.1122(4) 0.40714(12) 0.6898(5) 0.0473 1.0000 Uani . . .
C206 C 0.9592(4) 0.32859(11) 0.6221(5) 0.0452 1.0000 Uani . . .
C208 C 0.6006(4) 0.30610(11) 0.4687(4) 0.0433 1.0000 Uani . . .
C209 C 0.4457(5) 0.32081(14) 0.3669(4) 0.0577 1.0000 Uani . . .
C210 C 0.3330(4) 0.31564(13) 0.4221(4) 0.0549 1.0000 Uani . . .
C211 C 0.3834(4) 0.33124(12) 0.5711(5) 0.0490 1.0000 Uani . . .
C212 C 0.5492(4) 0.32505(11) 0.6773(4) 0.0397 1.0000 Uani . . .
C213 C 0.5881(5) 0.28187(12) 0.7309(4) 0.0493 1.0000 Uani . . .
C214 C 0.5512(5) 0.25075(12) 0.6140(5) 0.0509 1.0000 Uani . . .
C215 C 0.6093(5) 0.26143(11) 0.5093(5) 0.0505 1.0000 Uani . . .
B10 B 0.8479(5) 0.38870(13) 0.2297(5) 0.0291 0.811(3) Uani . . P
B11 B 0.779(2) 0.3990(5) 0.0688(19) 0.0240 0.189(3) Uani . . P
B20 B 0.6438(4) 0.33350(11) 0.6003(4) 0.0318 1.0000 Uani . . .
N1 N 0.7536(3) 0.40516(8) 0.6816(3) 0.0320 1.0000 Uani . . .
N2 N 0.8937(3) 0.36495(8) 0.6449(3) 0.0320 1.0000 Uani . . .
H1 H 0.8955 0.3813 0.3491 0.0251 0.8108 Uiso R . .
H2 H 0.7403 0.4002 -0.0576 0.0448 0.1893 Uiso R . .
H2011 H 0.6545 0.4358 0.7751 0.0708 1.0000 Uiso R . .
H2012 H 0.5543 0.4029 0.6731 0.0698 1.0000 Uiso R . .
H2013 H 0.5830 0.4417 0.6119 0.0709 1.0000 Uiso R . .
H2031 H 0.8113 0.4846 0.6710 0.0782 1.0000 Uiso R . .
H2032 H 0.9021 0.4734 0.8330 0.0785 1.0000 Uiso R . .
H2033 H 0.9812 0.4791 0.7398 0.0779 1.0000 Uiso R . .
H2051 H 1.1141 0.3959 0.6079 0.0712 1.0000 Uiso R . .
H2052 H 1.1885 0.3947 0.7753 0.0709 1.0000 Uiso R . .
H2053 H 1.1295 0.4351 0.6904 0.0709 1.0000 Uiso R . .
H2061 H 1.0565 0.3247 0.7002 0.0671 1.0000 Uiso R . .
H2062 H 0.8991 0.3060 0.6144 0.0673 1.0000 Uiso R . .
H2063 H 0.9667 0.3315 0.5353 0.0666 1.0000 Uiso R . .
H2081 H 0.6637 0.3115 0.4229 0.0498 1.0000 Uiso R . .
H2091 H 0.4536 0.3495 0.3536 0.0681 1.0000 Uiso R . .
H2092 H 0.4105 0.3072 0.2757 0.0682 1.0000 Uiso R . .
H2101 H 0.2407 0.3290 0.3571 0.0654 1.0000 Uiso R . .
H2102 H 0.3118 0.2870 0.4208 0.0647 1.0000 Uiso R . .
H2111 H 0.3639 0.3597 0.5643 0.0582 1.0000 Uiso R . .
H2112 H 0.3271 0.3177 0.6114 0.0578 1.0000 Uiso R . .
H2121 H 0.5812 0.3424 0.7624 0.0462 1.0000 Uiso R . .
H2131 H 0.6953 0.2805 0.7964 0.0580 1.0000 Uiso R . .
H2132 H 0.5355 0.2751 0.7829 0.0583 1.0000 Uiso R . .
H2141 H 0.5919 0.2248 0.6580 0.0607 1.0000 Uiso R . .
H2142 H 0.4426 0.2486 0.5592 0.0614 1.0000 Uiso R . .
H2151 H 0.7103 0.2524 0.5494 0.0596 1.0000 Uiso R . .
H2152 H 0.5495 0.2472 0.4202 0.0603 1.0000 Uiso R . .

loop_
_atom_site_aniso_label
_atom_site_aniso_U_11
_atom_site_aniso_U_22
_atom_site_aniso_U_33
_atom_site_aniso_U_23
_atom_site_aniso_U_13
_atom_site_aniso_U_12
F20 0.0492(16) 0.0392(16) 0.0490(17) 0.0103(13) 0.0313(14) -0.0001(12)
F21 0.076(8) 0.036(6) 0.042(6) -0.003(5) 0.043(6) 0.001(5)
F30 0.052(2) 0.051(2) 0.069(2) -0.0113(17) 0.0428(18) -0.0026(15)
F31 0.064(9) 0.055(9) 0.054(7) -0.012(7) 0.043(7) -0.006(7)
F40 0.0439(19) 0.0228(16) 0.096(3) 0.0006(19) 0.032(2) 0.0083(13)
F41 0.057(8) 0.032(7) 0.097(12) 0.002(9) 0.030(9) 0.019(6)
F50 0.0561(19) 0.0304(17) 0.066(2) 0.0205(15) 0.0266(16) 0.0042(14)
F51 0.066(8) 0.024(6) 0.062(8) 0.009(6) 0.022(6) 0.015(6)
F60 0.0585(17) 0.0401(16) 0.0387(14) 0.0083(12) 0.0300(13) 0.0065(13)
F61 0.062(7) 0.026(6) 0.035(6) 0.005(5) 0.024(5) 0.004(5)
F80 0.051(2) 0.0403(18) 0.069(2) -0.0156(17) 0.0252(19) -0.0166(17)
F81 0.038(7) 0.032(7) 0.078(10) -0.027(6) -0.004(7) 0.000(6)
F90 0.044(2) 0.063(3) 0.097(4) -0.005(2) 0.025(2) -0.0245(19)
F91 0.053(10) 0.047(9) 0.113(15) -0.008(10) -0.001(9) -0.006(8)
F100 0.049(2) 0.066(2) 0.094(3) 0.029(2) 0.051(2) 0.0092(18)
F101 0.039(8) 0.089(12) 0.145(14) 0.029(12) 0.047(10) 0.001(8)
F110 0.064(2) 0.075(2) 0.053(2) 0.0037(17) 0.0391(19) 0.0105(19)
F111 0.063(9) 0.129(13) 0.086(11) 0.011(10) 0.041(9) 0.023(10)
F120 0.0450(16) 0.0569(18) 0.0403(16) -0.0099(14) 0.0221(13) -0.0053(13)
F121 0.066(8) 0.086(9) 0.042(7) 0.005(7) 0.039(6) 0.017(7)
F140 0.0476(16) 0.0274(15) 0.0460(16) 0.0042(13) 0.0072(13) 0.0099(12)
F141 0.052(7) 0.044(7) 0.064(8) 0.035(6) 0.027(6) 0.021(6)
F150 0.084(3) 0.0178(15) 0.0512(19) 0.0071(13) 0.0163(18) 0.0023(14)
F151 0.120(13) 0.049(9) 0.097(12) 0.026(9) 0.061(10) 0.013(9)
F160 0.065(2) 0.0302(15) 0.0560(19) -0.0062(15) 0.0270(17) -0.0220(14)
F161 0.111(11) 0.033(7) 0.109(11) -0.016(9) 0.069(10) -0.029(8)
F170 0.0347(15) 0.039(2) 0.052(2) -0.0071(14) 0.0097(14) -0.0009(13)
F171 0.060(8) 0.071(11) 0.092(12) -0.020(9) 0.037(9) -0.020(8)
F180 0.0413(18) 0.0199(14) 0.0479(19) 0.0048(13) 0.0100(14) 0.0024(12)
F181 0.034(7) 0.039(7) 0.062(9) -0.010(6) 0.015(6) 0.000(6)
C10 0.031(3) 0.022(2) 0.029(3) -0.003(2) 0.015(2) -0.0044(18)
C11 0.021(8) 0.023(10) 0.023(9) -0.003(8) 0.017(8) -0.005(7)
C20 0.025(2) 0.029(3) 0.032(3) 0.002(3) 0.013(3) -0.004(2)
C21 0.053(13) 0.014(10) 0.032(14) -0.005(9) 0.020(11) -0.012(9)
C30 0.035(3) 0.021(6) 0.046(3) -0.009(3) 0.022(2) -0.006(4)
C31 0.034(11) 0.009(17) 0.039(10) -0.010(10) 0.031(8) -0.008(12)
C40 0.028(2) 0.021(2) 0.047(5) -0.002(2) 0.016(4) 0.000(2)
C41 0.028(7) 0.027(9) 0.044(11) -0.010(8) 0.021(9) -0.003(8)
C50 0.031(4) 0.020(3) 0.040(3) 0.009(3) 0.011(3) 0.000(3)
C51 0.033(11) 0.025(9) 0.043(8) 0.003(9) 0.005(8) 0.009(8)
C60 0.033(3) 0.022(3) 0.032(3) -0.002(2) 0.016(2) -0.004(2)
C61 0.041(11) 0.019(11) 0.040(11) 0.014(9) 0.018(9) 0.016(9)
C70 0.030(2) 0.029(3) 0.031(3) 0.008(2) 0.013(2) 0.0051(19)
C71 0.023(8) 0.031(10) 0.025(10) 0.016(8) 0.013(8) -0.002(7)
C80 0.038(5) 0.025(4) 0.051(3) 0.005(3) 0.019(3) 0.001(3)
C81 0.036(15) 0.014(12) 0.066(13) 0.019(10) 0.019(11) 0.009(9)
C90 0.036(3) 0.040(5) 0.055(6) 0.011(3) 0.017(4) -0.010(3)
C91 0.045(13) 0.043(15) 0.057(19) 0.020(14) 0.013(14) 0.003(12)
C100 0.037(4) 0.036(5) 0.065(7) 0.017(4) 0.031(4) 0.006(3)
C101 0.031(8) 0.035(12) 0.067(12) 0.020(9) 0.028(8) -0.009(8)
C110 0.036(5) 0.045(4) 0.039(4) 0.015(3) 0.016(3) 0.006(3)
C111 0.021(14) 0.052(16) 0.039(13) -0.006(10) 0.020(12) 0.002(12)
C120 0.033(3) 0.033(3) 0.036(3) 0.009(3) 0.014(2) 0.003(2)
C121 0.038(13) 0.039(13) 0.033(11) 0.015(10) 0.010(10) 0.009(10)
C130 0.033(2) 0.021(2) 0.030(3) 0.000(2) 0.018(2) 0.0030(19)
C131 0.036(10) 0.015(8) 0.021(9) 0.002(8) 0.017(9) 0.002(7)
C140 0.034(2) 0.022(4) 0.033(3) 0.000(2) 0.014(2) 0.000(2)
C141 0.038(10) 0.026(13) 0.046(11) 0.012(9) 0.028(8) -0.009(9)
C150 0.053(5) 0.014(3) 0.032(3) -0.003(2) 0.017(3) -0.002(2)
C151 0.048(10) 0.014(9) 0.029(9) -0.002(8) 0.019(7) -0.001(8)
C160 0.043(4) 0.021(2) 0.028(3) -0.005(2) 0.017(3) -0.010(2)
C161 0.045(9) 0.016(7) 0.031(10) 0.001(8) 0.022(8) -0.018(7)
C170 0.033(2) 0.023(4) 0.030(3) 0.001(2) 0.017(2) -0.002(2)
C171 0.032(7) 0.022(10) 0.035(10) 0.002(8) 0.022(6) -0.012(6)
C180 0.027(4) 0.016(2) 0.037(4) -0.001(2) 0.018(3) -0.005(2)
C181 0.020(14) 0.038(13) 0.047(14) -0.010(11) 0.009(10) 0.007(11)
C200 0.0340(17) 0.0228(16) 0.0357(17) -0.0009(14) 0.0177(14) 0.0011(13)
C201 0.042(2) 0.034(2) 0.068(3) -0.0135(19) 0.030(2) -0.0011(16)
C202 0.0352(18) 0.0299(18) 0.0388(19) -0.0047(15) 0.0139(15) -0.0060(14)
C203 0.058(3) 0.032(2) 0.072(3) -0.015(2) 0.035(2) -0.0138(18)
C204 0.0343(18) 0.0310(18) 0.0381(19) -0.0018(15) 0.0163(15) -0.0051(14)
C205 0.038(2) 0.046(2) 0.060(3) -0.0017(19) 0.0245(19) -0.0069(17)
C206 0.044(2) 0.033(2) 0.068(3) -0.0058(19) 0.034(2) 0.0029(16)
C208 0.054(2) 0.038(2) 0.048(2) -0.0075(17) 0.0318(19) -0.0071(17)
C209 0.059(3) 0.061(3) 0.043(2) 0.002(2) 0.016(2) -0.011(2)
C210 0.042(2) 0.053(3) 0.054(3) 0.007(2) 0.0086(19) 0.0006(19)
C211 0.041(2) 0.041(2) 0.070(3) -0.007(2) 0.031(2) -0.0065(17)
C212 0.043(2) 0.036(2) 0.044(2) -0.0042(16) 0.0237(17) -0.0056(16)
C213 0.058(2) 0.046(2) 0.041(2) 0.0017(18) 0.0209(19) -0.0102(19)
C214 0.062(3) 0.033(2) 0.056(2) 0.0023(19) 0.026(2) -0.0007(19)
C215 0.066(3) 0.032(2) 0.066(3) -0.0122(19) 0.041(2) -0.0064(18)
B10 0.030(2) 0.024(2) 0.033(2) 0.0011(19) 0.0152(19) 0.0023(18)
B11 0.028(9) 0.026(10) 0.022(8) 0.005(7) 0.015(7) 0.003(7)
B20 0.0339 0.0252 0.0372 0.0019 0.0175 0.0018
N1 0.0323(14) 0.0255(14) 0.0392(16) -0.0048(12) 0.0176(13) -0.0021(11)
N2 0.0324(14) 0.0236(14) 0.0425(16) -0.0001(12) 0.0197(13) 0.0012(11)

loop_
_atom_type_symbol
_atom_type_scat_dispersion_real
_atom_type_scat_dispersion_imag
_atom_type_scat_Cromer_Mann_a1
_atom_type_scat_Cromer_Mann_b1
_atom_type_scat_Cromer_Mann_a2
_atom_type_scat_Cromer_Mann_b2
_atom_type_scat_Cromer_Mann_a3
_atom_type_scat_Cromer_Mann_b3
_atom_type_scat_Cromer_Mann_a4
_atom_type_scat_Cromer_Mann_b4
_atom_type_scat_Cromer_Mann_c
_atom_type_scat_source
C 0.0033 0.0016 2.3100 20.8439 1.0200 10.2075 1.5886 0.5687 0.8650 51.6512 0.2156 'International Tables Vol C 4.2.6.8 and 6.1.1.4'
H 0.0000 0.0000 0.4930 10.5109 0.3229 26.1257 0.1402 3.1424 0.0408 57.7998 0.0030 'International Tables Vol C 4.2.6.8 and 6.1.1.4'
B 0.0013 0.0007 2.0545 23.2185 1.3326 1.0210 1.0979 60.3498 0.7068 0.1403 -0.1932 'International Tables Vol C 4.2.6.8 and 6.1.1.4'
N 0.0061 0.0033 12.2126 0.0057 3.1322 9.8933 2.0125 28.9975 1.1663 0.5826 -11.5290 'International Tables Vol C 4.2.6.8 and 6.1.1.4'
F 0.0171 0.0103 3.5392 10.2825 2.6412 4.2944 1.5170 0.2615 1.0243 26.1476 0.2776 'International Tables Vol C 4.2.6.8 and 6.1.1.4'

loop_
_geom_angle_atom_site_label_1
_geom_angle_atom_site_label_2
_geom_angle_atom_site_label_3
_geom_angle
_geom_angle_publ_flag
C20 C10 C60 112.8(5) yes
C20 C10 B10 119.9(5) yes
C60 C10 B10 127.3(6) yes
C21 C11 C61 114.1(17) yes
C21 C11 B11 121(2) yes
C61 C11 B11 124.6(19) yes
F20 C20 C10 119.1(6) yes
F20 C20 C30 116.1(6) yes
C10 C20 C30 124.7(6) yes
F21 C21 C11 126(3) yes
F21 C21 C31 108(3) yes
C11 C21 C31 124.9(17) yes
C20 C30 F30 120.8(7) yes
C20 C30 C40 119.1(6) yes
F30 C30 C40 120.1(7) yes
C21 C31 F31 126(3) yes
C21 C31 C41 116.9(19) yes
F31 C31 C41 116(3) yes
F40 C40 C30 119.6(7) yes
F40 C40 C50 121.5(6) yes
C30 C40 C50 118.9(5) yes
F41 C41 C31 128(3) yes
F41 C41 C51 110(3) yes
C31 C41 C51 122.0(19) yes
F50 C50 C40 119.7(6) yes
F50 C50 C60 120.1(6) yes
C40 C50 C60 120.2(5) yes
C41 C51 F51 126(4) yes
C41 C51 C61 116.6(15) yes
F51 C51 C61 118(3) yes
F60 C60 C10 119.4(6) yes
F60 C60 C50 116.4(6) yes
C10 C60 C50 124.3(4) yes
C11 C61 F61 114(2) yes
C11 C61 C51 124.7(16) yes
F61 C61 C51 122(3) yes
C80 C70 C120 113.1(5) yes
C80 C70 B10 119.3(5) yes
C120 C70 B10 127.5(5) yes
C80 C70 B11 136.7(7) yes
C120 C70 B11 91.3(7) yes
C81 C71 C121 114(2) yes
C81 C71 B11 127.7(20) yes
C121 C71 B11 118.2(19) yes
F80 C80 C70 119.4(7) yes
F80 C80 C90 116.5(8) yes
C70 C80 C90 124.1(6) yes
F81 C81 C91 114(3) yes
C71 C81 C91 127(2) yes
C80 C90 F90 119.8(8) yes
C80 C90 C100 118.8(6) yes
F90 C90 C100 121.3(9) yes
C81 C91 F91 121(5) yes
C81 C91 C101 112(2) yes
F91 C91 C101 124(5) yes
F100 C100 C90 118.6(7) yes
F100 C100 C110 121.8(7) yes
C90 C100 C110 119.6(6) yes
C91 C101 F101 114(4) yes
C91 C101 C111 119(2) yes
F101 C101 C111 124(4) yes
F110 C110 C100 119.0(7) yes
F110 C110 C120 121.5(6) yes
C100 C110 C120 119.5(6) yes
F111 C111 C101 115(3) yes
F111 C111 C121 122(3) yes
C101 C111 C121 122(2) yes
F120 C120 C70 120.1(6) yes
F120 C120 C110 115.1(6) yes
C70 C120 C110 124.8(5) yes
F121 C121 C71 121(3) yes
F121 C121 C111 116(3) yes
C71 C121 C111 122.6(18) yes
C140 C130 C180 114.1(4) yes
C140 C130 B10 119.8(4) yes
C180 C130 B10 126.1(5) yes
C141 C131 C181 114.1(17) yes
C141 C131 B11 124.1(19) yes
C181 C131 B11 121.9(18) yes
C130 C140 F140 119.0(5) yes
C130 C140 C150 123.0(4) yes
F140 C140 C150 118.0(5) yes
F141 C141 C131 123(2) yes
F141 C141 C151 115(2) yes
C131 C141 C151 121.6(16) yes
F150 C150 C140 119.3(5) yes
F150 C150 C160 120.8(5) yes
C140 C150 C160 120.0(5) yes
F151 C151 C141 121(3) yes
F151 C151 C161 119(3) yes
C141 C151 C161 119.5(16) yes
F160 C160 C150 118.8(5) yes
F160 C160 C170 121.2(5) yes
C150 C160 C170 119.9(5) yes
F161 C161 C151 119(3) yes
F161 C161 C171 121(3) yes
C151 C161 C171 119.9(18) yes
F170 C170 C160 119.2(6) yes
F170 C170 C180 122.5(5) yes
C160 C170 C180 118.4(5) yes
F171 C171 C161 124(3) yes
F171 C171 C181 111(3) yes
C161 C171 C181 124(2) yes
C170 C180 F180 114.4(5) yes
C170 C180 C130 124.5(5) yes
F180 C180 C130 121.1(5) yes
C131 C181 F181 112(3) yes
C131 C181 C171 120.6(17) yes
F181 C181 C171 127(3) yes
B20 C200 N1 127.3(3) yes
B20 C200 N2 127.3(3) yes
N1 C200 N2 105.3(3) yes
N1 C201 H2011 110.7 no
N1 C201 H2012 111.5 no
H2011 C201 H2012 109.1 no
N1 C201 H2013 108.6 no
H2011 C201 H2013 108.2 no
H2012 C201 H2013 108.6 no
C203 C202 C204 129.8(3) yes
C203 C202 N1 123.0(3) yes
C204 C202 N1 107.2(3) yes
C202 C203 H2031 110.4 no
C202 C203 H2032 109.8 no
H2031 C203 H2032 108.6 no
C202 C203 H2033 109.6 no
H2031 C203 H2033 108.9 no
H2032 C203 H2033 109.6 no
C202 C204 C205 131.3(3) yes
C202 C204 N2 106.0(3) yes
C205 C204 N2 122.8(3) yes
C204 C205 H2051 110.1 no
C204 C205 H2052 110.6 no
H2051 C205 H2052 108.9 no
C204 C205 H2053 108.6 no
H2051 C205 H2053 108.1 no
H2052 C205 H2053 110.5 no
N2 C206 H2061 110.3 no
N2 C206 H2062 110.0 no
H2061 C206 H2062 109.6 no
N2 C206 H2063 108.8 no
H2061 C206 H2063 108.4 no
H2062 C206 H2063 109.7 no
C209 C208 C215 114.4(3) yes
C209 C208 B20 102.0(3) yes
C215 C208 B20 111.6(3) yes
C209 C208 H2081 107.7 no
C215 C208 H2081 110.1 no
B20 C208 H2081 110.7 no
C208 C209 C210 114.9(3) yes
C208 C209 H2091 106.8 no
C210 C209 H2091 107.0 no
C208 C209 H2092 109.3 no
C210 C209 H2092 109.1 no
H2091 C209 H2092 109.6 no
C209 C210 C211 114.1(3) yes
C209 C210 H2101 109.8 no
C211 C210 H2101 108.7 no
C209 C210 H2102 107.9 no
C211 C210 H2102 108.7 no
H2101 C210 H2102 107.5 no
C210 C211 C212 115.7(3) yes
C210 C211 H2111 107.8 no
C212 C211 H2111 107.7 no
C210 C211 H2112 108.1 no
C212 C211 H2112 107.3 no
H2111 C211 H2112 110.2 no
C211 C212 C213 113.6(3) yes
C211 C212 B20 109.9(3) yes
C213 C212 B20 104.2(3) yes
C211 C212 H2121 111.3 no
C213 C212 H2121 107.5 no
B20 C212 H2121 110.2 no
C212 C213 C214 115.0(3) yes
C212 C213 H2131 108.3 no
C214 C213 H2131 107.9 no
C212 C213 H2132 108.2 no
C214 C213 H2132 108.1 no
H2131 C213 H2132 109.3 no
C213 C214 C215 113.2(3) yes
C213 C214 H2141 109.4 no
C215 C214 H2141 109.1 no
C213 C214 H2142 107.9 no
C215 C214 H2142 108.1 no
H2141 C214 H2142 109.0 no
C208 C215 C214 115.9(3) yes
C208 C215 H2151 109.6 no
C214 C215 H2151 108.3 no
C208 C215 H2152 106.1 no
C214 C215 H2152 107.5 no
H2151 C215 H2152 109.3 no
C10 B10 C70 111.8(4) yes
C10 B10 C130 112.6(4) yes
C70 B10 C130 113.8(4) yes
C10 B10 H1 106.1 no
C70 B10 H1 109.8 no
C130 B10 H1 102.0 no
C11 B11 C71 109.5(15) yes
C11 B11 C131 114.7(14) yes
C71 B11 C131 116.4(15) yes
C11 B11 H2 114.6 no
C71 B11 H2 97.7 no
C131 B11 H2 102.6 no
C200 B20 C212 124.9(3) yes
C200 B20 C208 123.0(3) yes
C212 B20 C208 112.0(3) yes
C201 N1 C202 124.0(3) yes
C201 N1 C200 125.4(3) yes
C202 N1 C200 110.3(3) yes
C206 N2 C204 123.0(3) yes
C206 N2 C200 125.6(3) yes
C204 N2 C200 111.2(3) yes

loop_
_geom_bond_atom_site_label_1
_geom_bond_atom_site_label_2
_geom_bond_distance
_geom_bond_publ_flag
F20 C20 1.365(6) yes
F21 C21 1.367(10) yes
F30 C30 1.341(6) yes
F31 C31 1.340(10) yes
F40 C40 1.340(5) yes
F41 C41 1.350(10) yes
F50 C50 1.346(5) yes
F51 C51 1.348(10) yes
F60 C60 1.350(4) yes
F61 C61 1.361(9) yes
F80 C80 1.350(6) yes
F81 C81 1.353(10) yes
F90 C90 1.339(7) yes
F91 C91 1.337(10) yes
F100 C100 1.352(6) yes
F101 C101 1.359(10) yes
F110 C110 1.345(6) yes
F111 C111 1.351(10) yes
F120 C120 1.357(5) yes
F121 C121 1.361(10) yes
F140 C140 1.347(5) yes
F141 C141 1.350(9) yes
F150 C150 1.352(5) yes
F151 C151 1.360(10) yes
F160 C160 1.343(5) yes
F161 C161 1.348(9) yes
F170 C170 1.341(5) yes
F171 C171 1.346(10) yes
F180 C180 1.348(5) yes
F181 C181 1.354(10) yes
C10 C20 1.388(7) yes
C10 C60 1.384(7) yes
C10 B10 1.637(7) yes
C11 C21 1.34(3) yes
C11 C61 1.40(3) yes
C11 B11 1.66(3) yes
C20 C30 1.383(9) yes
C21 C31 1.41(4) yes
C30 C40 1.366(10) yes
C31 C41 1.30(4) yes
C40 C50 1.366(10) yes
C41 C51 1.44(5) yes
C50 C60 1.371(7) yes
C51 C61 1.32(4) yes
C70 C80 1.381(11) yes
C70 C120 1.396(9) yes
C70 B10 1.634(7) yes
C71 C81 1.39(5) yes
C71 C121 1.36(4) yes
C71 B11 1.66(3) yes
C80 C90 1.390(15) yes
C81 C91 1.40(7) yes
C90 C100 1.381(12) yes
C91 C101 1.43(6) yes
C100 C110 1.357(8) yes
C110 C120 1.364(10) yes
C111 C121 1.36(4) yes
C130 C140 1.391(7) yes
C130 C180 1.381(7) yes
C130 B10 1.629(7) yes
C131 C141 1.36(3) yes
C131 C181 1.45(3) yes
C131 B11 1.64(3) yes
C140 C150 1.384(7) yes
C141 C151 1.39(3) yes
C150 C160 1.364(8) yes
C151 C161 1.38(4) yes
C160 C170 1.370(9) yes
C161 C171 1.25(5) yes
C170 C180 1.388(9) yes
C171 C181 1.33(4) yes
C200 B20 1.574(5) yes
C200 N1 1.352(4) yes
C200 N2 1.340(4) yes
C201 N1 1.461(4) yes
C201 H2011 0.952 no
C201 H2012 0.952 no
C201 H2013 0.950 no
C202 C203 1.488(5) yes
C202 C204 1.356(5) yes
C202 N1 1.370(4) yes
C203 H2031 0.969 no
C203 H2032 0.959 no
C203 H2033 0.949 no
C204 C205 1.482(5) yes
C204 N2 1.376(4) yes
C205 H2051 0.954 no
C205 H2052 0.971 no
C205 H2053 0.955 no
C206 N2 1.468(4) yes
C206 H2061 0.964 no
C206 H2062 0.958 no
C206 H2063 0.962 no
C208 C209 1.529(6) yes
C208 C215 1.550(5) yes
C208 B20 1.549(5) yes
C208 H2081 0.993 no
C209 C210 1.536(6) yes
C209 H2091 0.981 no
C209 H2092 0.970 no
C210 C211 1.504(6) yes
C210 H2101 0.983 no
C210 H2102 0.983 no
C211 C212 1.557(5) yes
C211 H2111 0.972 no
C211 H2112 0.978 no
C212 C213 1.538(5) yes
C212 B20 1.562(5) yes
C212 H2121 0.990 no
C213 C214 1.525(5) yes
C213 H2131 0.992 no
C213 H2132 0.963 no
C214 C215 1.527(5) yes
C214 H2141 0.983 no
C214 H2142 0.993 no
C215 H2151 0.971 no
C215 H2152 0.977 no
B10 H1 1.148 no
B11 H2 1.204 no
